data_1000047
loop_
_publ_author_name
'Yang, H X'
'Ghose, S'

_publ_section_title
;
High temperature single crystal X-ray diffraction studies of the ortho-
proto phase transition in enstatite, Mg2 Si2 O6 at 1360 K
;
_journal_coden_ASTM PCMIDU
_journal_name_full 'Physics and Chemistry of Minerals (Germany)'
_journal_page_first 300
_journal_page_last 310
_journal_volume 22
_journal_year 1995
_chemical_formula_structural 'Mg2 (Si2 O6)'
_chemical_formula_sum 'Mg2 O6 Si2'
_chemical_name_mineral Enstatite
_chemical_name_systematic 'Dimagnesium catena-disilicate'
_space_group_IT_number 61
_symmetry_cell_setting orthorhombic
_symmetry_Int_Tables_number 61
_symmetry_space_group_name_Hall '-P 2ac 2ab'
_symmetry_space_group_name_H-M 'P b c a'
_cell_angle_alpha 90
_cell_angle_beta 90
_cell_angle_gamma 90
_cell_formula_units_Z 8
_cell_length_a 18.25099(400)
_cell_length_b 8.814(1)
_cell_length_c 5.181(1)
_cell_volume 833.4
_refine_ls_R_factor_all 0.027
_cod_database_code 1000047

loop_
_symmetry_equiv_pos_as_xyz
x,y,z
1/2+x,1/2-y,-z
-x,1/2+y,1/2-z
1/2-x,-y,1/2+z
-x,-y,-z
1/2-x,1/2+y,z
x,1/2-y,1/2+z
1/2+x,y,1/2-z

loop_
_atom_site_label
_atom_site_type_symbol
_atom_site_symmetry_multiplicity
_atom_site_Wyckoff_symbol
_atom_site_fract_x
_atom_site_fract_y
_atom_site_fract_z
_atom_site_occupancy
_atom_site_attached_hydrogens
_atom_site_calc_flag
Mg1 Mg2+ 8 c 0.3758(1) 0.6537(1) 0.8660(1) 1. 0 d
Mg2 Mg2+ 8 c 0.3768(1) 0.4869(1) 0.3590(1) 1. 0 d
Si1 Si4+ 8 c 0.2717(1) 0.3415(1) 0.0505(1) 1. 0 d
Si2 Si4+ 8 c 0.4735(1) 0.3374(1) 0.7983(1) 1. 0 d
O1 O2- 8 c 0.1834(1) 0.3400(1) 0.0356(2) 1. 0 d
O2 O2- 8 c 0.5625(1) 0.3403(1) 0.8002(2) 1. 0 d
O3 O2- 8 c 0.3108(1) 0.5027(1) 0.0432(2) 1. 0 d
O4 O2- 8 c 0.4327(1) 0.4833(1) 0.6896(2) 1. 0 d
O5 O2- 8 c 0.3032(1) 0.2226(1) 0.8321(2) 1. 0 d
O6 O2- 8 c 0.4475(1) 0.1955(1) 0.6040(2) 1. 0 d

loop_
_atom_type_symbol
_atom_type_oxidation_number
Mg2+ 2.000
Si4+ 4.000
O2- -2.000
